data_2005797
loop_
_publ_author_name
'Despinoy, X. L. M.'
'McNab, H.'
'Parsons, S.'

_publ_section_title
;
 An Unusual 3<i>H</i>-Pyrrole at 150K
;
_journal_issue 12
_journal_name_full 'Acta Crystallographica Section C'
_journal_page_first 3064
_journal_page_last 3067
_journal_paper_doi 10.1107/S0108270196010256
_journal_volume 52
_journal_year 1996
_chemical_formula_sum 'C19 H18 N2 O7'
_chemical_formula_weight 386.35
_chemical_name_systematic
;
 ?
;
_space_group_IT_number 2
_symmetry_cell_setting triclinic
_symmetry_space_group_name_Hall '-P 1'
_symmetry_space_group_name_H-M 'P -1'
_audit_creation_method SHELXL
_cell_angle_alpha 112.790(5)
_cell_angle_beta 99.240(5)
_cell_angle_gamma 109.720(5)
_cell_formula_units_Z 2
_cell_length_a 9.027(5)
_cell_length_b 10.945(5)
_cell_length_c 10.913(5)
_cell_measurement_reflns_used 25
_cell_measurement_temperature 150.0(2)
_cell_measurement_theta_max 15
_cell_measurement_theta_min 12.5
_cell_volume 881.5(8)
_computing_cell_refinement DIF4
_computing_data_collection 'DIF4 (Stoe & Cie, 1992)'
_computing_data_reduction 'XRED (Stoe & Cie, 1995)'
_computing_molecular_graphics SHELXTL/PC
_computing_publication_material SHELXTL/PC
_computing_structure_refinement 'SHELXTL/PC (Sheldrick, 1995)'
_computing_structure_solution 'SIR92 (Altomare et al., 1994)'
_diffrn_ambient_temperature 150.00
_diffrn_measurement_device 'Stoe Stadi-4 four-circle'
_diffrn_measurement_method \w-2\q
_diffrn_radiation_monochromator graphite
_diffrn_radiation_source 'fine-focus sealed tube'
_diffrn_radiation_type MoK\a
_diffrn_radiation_wavelength 0.71073
_diffrn_reflns_av_R_equivalents 0.0000
_diffrn_reflns_av_sigmaI/netI 0.0687
_diffrn_reflns_limit_h_max 9
_diffrn_reflns_limit_h_min -9
_diffrn_reflns_limit_k_max 10
_diffrn_reflns_limit_k_min -11
_diffrn_reflns_limit_l_max 11
_diffrn_reflns_limit_l_min 0
_diffrn_reflns_number 2304
_diffrn_reflns_theta_max 22.52
_diffrn_reflns_theta_min 2.54
_diffrn_standards_decay_% 3
_diffrn_standards_interval_time 60
_diffrn_standards_number 3
_exptl_absorpt_coefficient_mu 0.113
_exptl_absorpt_correction_type none
_exptl_crystal_colour Colourless
_exptl_crystal_density_diffrn 1.456
_exptl_crystal_density_meas ?
_exptl_crystal_description column
_exptl_crystal_F_000 404
_exptl_crystal_size_max 0.78
_exptl_crystal_size_mid 0.31
_exptl_crystal_size_min 0.23
_refine_diff_density_max 0.37
_refine_diff_density_min -0.39
_refine_ls_extinction_coef 0.007(5)
_refine_ls_extinction_method 'SHELXTL/PC (Sheldrick, 1995)'
_refine_ls_goodness_of_fit_all 1.024
_refine_ls_goodness_of_fit_obs 1.090
_refine_ls_hydrogen_treatment noref
_refine_ls_matrix_type full
_refine_ls_number_parameters 254
_refine_ls_number_reflns 2292
_refine_ls_number_restraints 0
_refine_ls_restrained_S_all 1.040
_refine_ls_restrained_S_obs 1.090
_refine_ls_R_factor_all 0.1159
_refine_ls_R_factor_obs 0.0698
_refine_ls_shift/esd_max 0.001
_refine_ls_shift/esd_mean 0.000
_refine_ls_structure_factor_coef Fsqd
_refine_ls_weighting_details 'w = 1/[\s^2^(Fo^2^)+(0.1280P)^2^] where P=(Fo^2^+2Fc^2^)/3'
_refine_ls_weighting_scheme calc
_refine_ls_wR_factor_all 0.2021
_refine_ls_wR_factor_obs 0.1665
_reflns_number_observed 1500
_reflns_number_total 2304
_reflns_observed_criterion >2sigma(I)
_cod_data_source_file mu1270.cif
_cod_data_source_block ncyckt
_cod_depositor_comments
;
The following automatic conversions were performed:
'_symmetry_cell_setting' value 'Triclinic' changed to 'triclinic'
according to '/home/saulius/struct/CIF-dictionaries/cif_core.dic'
dictionary named 'cif_core.dic' version 2.4.1 from 2010-06-29.

Automatic conversion script
Id: cif_fix_enum 1527 2010-12-29 10:47:43Z saulius 

The following automatic conversions were performed:

'_symmetry_cell_setting' value 'Triclinic' changed to 'triclinic'
according to /home/saulius/struct/CIF-dictionaries/cif_core.dic
dictionary named 'cif_core.dic' version 2.4.1 from
2010-06-29.

'_exptl_absorpt_correction_type' value 'None' changed to
'none' according to
/home/saulius/struct/CIF-dictionaries/cif_core.dic dictionary named
'cif_core.dic' version 2.4.1 from 2010-06-29.

Automatic conversion script
Id: cif_fix_values 1715 2011-07-08 13:25:40Z adriana 

The following automatic conversions were performed:

'_exptl_crystal_density_meas' value 'Not measured' was changed to '?'
- the value is perceived as not measured.

Automatic conversion script
Id: cif_fix_values 3008 2015-01-20 13:52:24Z robertas 

The following automatic conversions were performed:

'_refine_ls_weighting_scheme' value 'calc w =
1/[\s^2^(Fo^2^)+(0.1280P)^2^] where P=(Fo^2^+2Fc^2^)/3' was changed
to 'calc'. New tag '_refine_ls_weighting_details' was created. The
value of the new tag was set to 'w = 1/[\s^2^(Fo^2^)+(0.1280P)^2^]
where P=(Fo^2^+2Fc^2^)/3'.

Automatic conversion script
Id: cif_fix_values 3143 2015-03-26 13:38:13Z robertas 
;
_cod_database_code 2005797

loop_
_symmetry_equiv_pos_as_xyz
'x, y, z'
'-x, -y, -z'

loop_
_atom_site_aniso_label
_atom_site_aniso_U_11
_atom_site_aniso_U_22
_atom_site_aniso_U_33
_atom_site_aniso_U_12
_atom_site_aniso_U_13
_atom_site_aniso_U_23
C1 0.024(3) 0.016(3) 0.014(3) 0.009(2) 0.006(2) 0.007(2)
C2 0.022(3) 0.014(3) 0.014(3) 0.013(2) 0.006(2) 0.005(2)
C3 0.023(3) 0.017(3) 0.024(3) 0.008(2) 0.010(2) 0.012(3)
O3 0.040(2) 0.027(2) 0.029(2) 0.023(2) 0.019(2) 0.016(2)
N4 0.030(3) 0.021(2) 0.021(3) 0.013(2) 0.010(2) 0.011(2)
C5 0.032(3) 0.034(3) 0.030(3) 0.020(3) 0.009(3) 0.021(3)
C6 0.040(4) 0.033(3) 0.024(3) 0.014(3) 0.002(3) 0.016(3)
C7 0.036(3) 0.023(3) 0.019(3) 0.013(3) 0.010(3) 0.011(3)
C7a 0.020(3) 0.016(3) 0.020(3) 0.008(2) 0.006(2) 0.008(2)
C8 0.027(3) 0.014(3) 0.015(3) 0.010(2) 0.007(2) 0.006(2)
C9 0.038(3) 0.013(3) 0.016(3) 0.014(3) 0.011(2) 0.004(2)
C10 0.038(4) 0.021(3) 0.022(3) 0.015(3) 0.015(3) 0.009(3)
N11 0.036(3) 0.025(2) 0.018(2) 0.021(2) 0.014(2) 0.013(2)
C12 0.019(3) 0.013(3) 0.016(3) 0.006(2) 0.006(2) 0.007(2)
C13 0.026(3) 0.010(3) 0.014(3) 0.009(2) 0.008(2) 0.008(2)
C14 0.024(3) 0.012(3) 0.014(3) 0.008(2) 0.009(2) 0.004(2)
C1E 0.030(3) 0.011(3) 0.016(3) 0.011(2) 0.006(3) 0.005(2)
O1E 0.037(2) 0.037(2) 0.018(2) 0.018(2) 0.014(2) 0.015(2)
O2E 0.024(2) 0.026(2) 0.017(2) 0.013(2) 0.008(2) 0.008(2)
C3E 0.025(3) 0.037(3) 0.024(3) 0.014(3) 0.009(3) 0.011(3)
C1E' 0.035(4) 0.019(3) 0.018(3) 0.017(3) 0.015(3) 0.010(2)
O1E' 0.034(2) 0.027(2) 0.022(2) 0.014(2) 0.008(2) 0.012(2)
O2E' 0.035(3) 0.042(3) 0.024(2) 0.008(2) 0.016(2) 0.016(2)
C3E' 0.041(4) 0.056(5) 0.043(4) 0.005(3) 0.025(3) 0.025(4)
C1E'' 0.027(3) 0.010(3) 0.016(3) 0.005(2) 0.011(2) 0.003(2)
O1E'' 0.038(2) 0.021(2) 0.019(2) 0.019(2) 0.010(2) 0.010(2)
O2E'' 0.042(2) 0.025(2) 0.012(2) 0.017(2) 0.010(2) 0.010(2)
C3E'' 0.060(4) 0.033(3) 0.015(3) 0.027(3) 0.014(3) 0.014(3)

loop_
_atom_site_label
_atom_site_occupancy
_atom_site_fract_x
_atom_site_fract_y
_atom_site_fract_z
_atom_site_U_iso_or_equiv
_atom_site_thermal_displace_type
_atom_site_calc_flag
_atom_site_refinement_flags
_atom_site_type_symbol
C1 1 0.1883(6) 0.7429(5) 0.3142(5) 0.0181(12) Uani d . C
C2 1 0.2000(6) 0.6344(5) 0.1749(5) 0.0158(12) Uani d . C
H2 1 0.0874(6) 0.5481(5) 0.1219(5) 0.019 Uiso calc R H
C3 1 0.3194(6) 0.5782(6) 0.2199(5) 0.0201(12) Uani d . C
O3 1 0.3592(5) 0.4891(4) 0.1452(4) 0.0276(10) Uani d . O
N4 1 0.3712(5) 0.6435(5) 0.3660(4) 0.0230(11) Uani d . N
C5 1 0.4731(7) 0.6359(6) 0.4691(6) 0.0285(14) Uani d . C
H5 1 0.5344(7) 0.5790(6) 0.4553(6) 0.034 Uiso calc R H
C6 1 0.4680(7) 0.7255(6) 0.5932(6) 0.0330(15) Uani d . C
H6 1 0.5271(7) 0.7434(6) 0.6833(6) 0.040 Uiso calc R H
C7 1 0.3600(7) 0.7895(6) 0.5680(5) 0.0256(13) Uani d . C
H7 1 0.3331(7) 0.8552(6) 0.6372(5) 0.031 Uiso calc R H
C7a 1 0.3033(6) 0.7391(5) 0.4272(5) 0.0187(12) Uani d . C
C8 1 0.2436(7) 0.9006(5) 0.3286(5) 0.0190(12) Uani d . C
H8 1 0.3681(7) 0.9491(5) 0.3561(5) 0.023 Uiso calc R H
C9 1 0.1918(7) 1.0033(5) 0.4273(5) 0.0222(13) Uani d . C
H9 1 0.2112(7) 1.0288(5) 0.5240(5) 0.027 Uiso calc R H
C10 1 0.1149(7) 1.0533(6) 0.3594(5) 0.0264(13) Uani d . C
H10 1 0.0737(7) 1.1229(6) 0.4012(5) 0.032 Uiso calc R H
N11 1 0.1022(5) 0.9896(5) 0.2163(4) 0.0219(11) Uani d . N
H11 1 0.0575(5) 1.0102(5) 0.1536(4) 0.026 Uiso calc R H
C12 1 0.1686(6) 0.8925(5) 0.1895(5) 0.0160(12) Uani d . C
C13 1 0.1653(6) 0.7934(5) 0.0654(5) 0.0152(12) Uani d . C
C14 1 0.2467(6) 0.6951(5) 0.0727(5) 0.0173(12) Uani d . C
H14 1 0.2046(6) 0.6092(5) -0.0237(5) 0.021 Uiso calc R H
C1E 1 0.0132(7) 0.6931(5) 0.3214(5) 0.0192(12) Uani d . C
O1E 1 -0.0222(5) 0.6900(4) 0.4229(4) 0.0285(10) Uani d . O
O2E 1 -0.0996(4) 0.6577(4) 0.2028(3) 0.0227(9) Uani d . O
C3E 1 -0.2695(7) 0.6165(6) 0.2029(6) 0.0298(14) Uani d . C
H3E1 1 -0.3423(7) 0.5927(6) 0.1119(6) 0.045 Uiso calc R H
H3E2 1 -0.2746(7) 0.6988(6) 0.2786(6) 0.045 Uiso calc R H
H3E3 1 -0.3067(7) 0.5301(6) 0.2181(6) 0.045 Uiso calc R H
C1E' 1 0.4328(7) 0.7792(6) 0.1120(5) 0.0213(13) Uani d . C
O1E' 1 0.5343(5) 0.8372(4) 0.2285(4) 0.0274(10) Uani d . O
O2E' 1 0.4739(5) 0.7862(4) 0.0018(4) 0.0356(11) Uani d . O
C3E' 1 0.6474(8) 0.8701(8) 0.0279(7) 0.050(2) Uani d . C
H3E4 1 0.6629(8) 0.8676(8) -0.0598(7) 0.075 Uiso calc R H
H3E5 1 0.7133(8) 0.8275(8) 0.0621(7) 0.075 Uiso calc R H
H3E6 1 0.6846(8) 0.9724(8) 0.0992(7) 0.075 Uiso calc R H
C1E'' 1 0.0791(6) 0.7785(5) -0.0665(5) 0.0188(12) Uani d . C
O1E'' 1 0.0210(5) 0.8616(4) -0.0772(3) 0.0245(9) Uani d . O
O2E'' 1 0.0625(5) 0.6590(4) -0.1818(3) 0.0251(9) Uani d . O
C3E'' 1 -0.0149(8) 0.6455(6) -0.3165(5) 0.032(2) Uani d . C
H3E7 1 -0.0216(8) 0.5568(6) -0.3931(5) 0.049 Uiso calc R H
H3E8 1 0.0522(8) 0.7325(6) -0.3233(5) 0.049 Uiso calc R H
H3E9 1 -0.1276(8) 0.6380(6) -0.3240(5) 0.049 Uiso calc R H

loop_
_atom_type_symbol
_atom_type_description
_atom_type_scat_dispersion_real
_atom_type_scat_dispersion_imag
_atom_type_scat_source
C C 0.0033 0.0016 'International Tables Vol C Tables 4.2.6.8 and 6.1.1.4'
H H 0.0000 0.0000 'International Tables Vol C Tables 4.2.6.8 and 6.1.1.4'
N N 0.0061 0.0033 'International Tables Vol C Tables 4.2.6.8 and 6.1.1.4'
O O 0.0106 0.0060 'International Tables Vol C Tables 4.2.6.8 and 6.1.1.4'

loop_
_geom_angle_atom_site_label_1
_geom_angle_atom_site_label_2
_geom_angle_atom_site_label_3
_geom_angle
_geom_angle_publ_flag
C7a C1 C1E 110.3(4) yes
C7a C1 C8 112.7(4) yes
C1E C1 C8 107.0(4) yes
C7a C1 C2 102.8(4) yes
C1E C1 C2 112.9(4) yes
C8 C1 C2 111.3(4) yes
C3 C2 C14 112.3(4) yes
C3 C2 C1 106.3(4) yes
C14 C2 C1 116.8(4) yes
O3 C3 N4 125.1(5) yes
O3 C3 C2 127.8(5) yes
N4 C3 C2 107.1(4) yes
C5 N4 C3 135.9(5) yes
C5 N4 C7a 110.2(4) yes
C3 N4 C7a 113.9(4) yes
C6 C5 N4 106.1(5) yes
C5 C6 C7 109.4(5) yes
C7a C7 C6 107.2(5) yes
C7 C7a N4 107.1(4) yes
C7 C7a C1 142.9(5) yes
N4 C7a C1 109.9(4) yes
C9 C8 C12 102.2(4) yes
C9 C8 C1 118.1(4) yes
C12 C8 C1 110.7(4) yes
C10 C9 C8 109.3(4) yes
C9 C10 N11 110.7(5) yes
C12 N11 C10 110.1(4) yes
N11 C12 C13 130.5(5) yes
N11 C12 C8 107.4(4) yes
C13 C12 C8 121.9(4) yes
C12 C13 C1E'' 120.7(4) yes
C12 C13 C14 116.8(4) yes
C1E'' C13 C14 122.4(4) yes
C1E' C14 C13 108.9(4) yes
C1E' C14 C2 112.5(4) yes
C13 C14 C2 111.7(4) yes
O1E C1E O2E 123.2(5) yes
O1E C1E C1 125.1(5) yes
O2E C1E C1 111.7(4) yes
C1E O2E C3E 115.6(4) yes
O1E' C1E' O2E' 123.1(5) yes
O1E' C1E' C14 125.4(4) yes
O2E' C1E' C14 111.4(4) yes
C1E' O2E' C3E' 116.6(4) yes
O1E'' C1E'' O2E'' 121.7(4) yes
O1E'' C1E'' C13 124.6(4) yes
O2E'' C1E'' C13 113.7(4) yes
C1E'' O2E'' C3E'' 115.1(4) yes

loop_
_geom_bond_atom_site_label_1
_geom_bond_atom_site_label_2
_geom_bond_distance
_geom_bond_publ_flag
C1 C7a 1.503(7) yes
C1 C1E 1.515(7) yes
C1 C8 1.561(7) yes
C1 C2 1.572(6) yes
C2 C3 1.515(7) yes
C2 C14 1.549(7) yes
C3 O3 1.208(6) yes
C3 N4 1.387(7) yes
N4 C5 1.383(7) yes
N4 C7a 1.393(6) yes
C5 C6 1.349(8) yes
C6 C7 1.429(8) yes
C7 C7a 1.352(7) yes
C8 C9 1.490(7) yes
C8 C12 1.515(7) yes
C9 C10 1.318(7) yes
C10 N11 1.408(6) yes
N11 C12 1.349(6) yes
C12 C13 1.355(7) yes
C13 C1E'' 1.442(7) yes
C13 C14 1.511(7) yes
C14 C1E' 1.508(7) yes
C1E O1E 1.211(6) yes
C1E O2E 1.335(6) yes
O2E C3E 1.445(6) yes
C1E' O1E' 1.211(6) yes
C1E' O2E' 1.336(6) yes
O2E' C3E' 1.436(7) yes
C1E'' O1E'' 1.225(6) yes
C1E'' O2E'' 1.360(6) yes
O2E'' C3E'' 1.450(6) yes

loop_
_geom_torsion_atom_site_label_1
_geom_torsion_atom_site_label_2
_geom_torsion_atom_site_label_3
_geom_torsion_atom_site_label_4
_geom_torsion
C7a C1 C2 C3 0.1(5)
C1E C1 C2 C3 -118.8(4)
C8 C1 C2 C3 120.9(4)
C7a C1 C2 C14 -126.1(4)
C1E C1 C2 C14 115.1(5)
C8 C1 C2 C14 -5.2(6)
C14 C2 C3 O3 -53.6(7)
C1 C2 C3 O3 177.6(5)
C14 C2 C3 N4 129.1(4)
C1 C2 C3 N4 0.3(5)
O3 C3 N4 C5 0.5(9)
C2 C3 N4 C5 177.8(6)
O3 C3 N4 C7a -178.0(5)
C2 C3 N4 C7a -0.6(6)
C3 N4 C5 C6 -178.3(5)
C7a N4 C5 C6 0.2(6)
N4 C5 C6 C7 0.6(6)
C5 C6 C7 C7a -1.2(6)
C6 C7 C7a N4 1.3(6)
C6 C7 C7a C1 176.8(7)
C5 N4 C7a C7 -1.0(6)
C3 N4 C7a C7 177.9(4)
C5 N4 C7a C1 -178.1(4)
C3 N4 C7a C1 0.7(6)
C1E C1 C7a C7 -55.3(9)
C8 C1 C7a C7 64.2(9)
C2 C1 C7a C7 -175.9(7)
C1E C1 C7a N4 120.1(4)
C8 C1 C7a N4 -120.4(4)
C2 C1 C7a N4 -0.5(5)
C7a C1 C8 C9 -83.8(6)
C1E C1 C8 C9 37.6(6)
C2 C1 C8 C9 161.3(4)
C7a C1 C8 C12 158.9(4)
C1E C1 C8 C12 -79.6(5)
C2 C1 C8 C12 44.1(5)
C12 C8 C9 C10 -4.5(6)
C1 C8 C9 C10 -126.3(5)
C8 C9 C10 N11 2.1(6)
C9 C10 N11 C12 1.7(6)
C10 N11 C12 C13 170.7(5)
C10 N11 C12 C8 -4.6(6)
C9 C8 C12 N11 5.4(5)
C1 C8 C12 N11 132.1(4)
C9 C8 C12 C13 -170.3(5)
C1 C8 C12 C13 -43.7(6)
N11 C12 C13 C1E'' -0.7(8)
C8 C12 C13 C1E'' 174.0(5)
N11 C12 C13 C14 -177.2(5)
C8 C12 C13 C14 -2.5(7)
C12 C13 C14 C1E' -80.9(5)
C1E'' C13 C14 C1E' 102.7(5)
C12 C13 C14 C2 43.9(6)
C1E'' C13 C14 C2 -132.5(5)
C3 C2 C14 C1E' -38.8(5)
C1 C2 C14 C1E' 84.3(5)
C3 C2 C14 C13 -161.6(4)
C1 C2 C14 C13 -38.5(6)
C7a C1 C1E O1E 19.1(7)
C8 C1 C1E O1E -103.8(5)
C2 C1 C1E O1E 133.5(5)
C7a C1 C1E O2E -163.4(4)
C8 C1 C1E O2E 73.7(5)
C2 C1 C1E O2E -49.1(5)
O1E C1E O2E C3E 0.8(7)
C1 C1E O2E C3E -176.8(4)
C13 C14 C1E' O1E' 101.0(6)
C2 C14 C1E' O1E' -23.3(7)
C13 C14 C1E' O2E' -77.2(5)
C2 C14 C1E' O2E' 158.5(4)
O1E' C1E' O2E' C3E' -1.3(8)
C14 C1E' O2E' C3E' 177.0(5)
C12 C13 C1E'' O1E'' 8.7(8)
C14 C13 C1E'' O1E'' -175.0(5)
C12 C13 C1E'' O2E'' -169.5(4)
C14 C13 C1E'' O2E'' 6.8(7)
O1E'' C1E'' O2E'' C3E'' 5.2(7)
C13 C1E'' O2E'' C3E'' -176.5(4)
